data_2103201
loop_
_publ_author_name
'Marsh, Richard E.'
'Kapon, Moshe'
'Hu, Shengzhi'
'Herbstein, Frank H.'

_publ_section_title
;
 Some 60 new space-group corrections
;
_journal_issue 1
_journal_name_full 'Acta Crystallographica Section B'
_journal_page_first 62
_journal_page_last 77
_journal_paper_doi 10.1107/S0108768101017128
_journal_volume 58
_journal_year 2002
_chemical_formula_sum 'C3 H4 K N3 O4'
_chemical_name_systematic ' catena-(Potassium cyanurate monohydrate)'
_space_group_IT_number 12
_symmetry_cell_setting monoclinic
_symmetry_space_group_name_Hall '-C 2y'
_symmetry_space_group_name_H-M 'C 1 2/m 1'
_cell_angle_alpha 90.00
_cell_angle_beta 103.80(2)
_cell_angle_gamma 90.00
_cell_formula_units_Z 8
_cell_length_a 11.044(3)
_cell_length_b 16.390(3)
_cell_length_c 7.199(2)
_cell_volume 1265.5(6)
_cod_data_source_file bm0047.cif
_cod_data_source_block CSD_CIF_Table_40s
_cod_depositor_comments
;
 Adding the _cell_formula_units_Z data item after consulting the original
 publication.

 Antanas Vaitkus,
 2017-08-04
;
_cod_original_formula_sum ' KC3H2N3O3H2O'
_cod_database_code 2103201

loop_
_symmetry_equiv_pos_as_xyz
'x, y, z'
'-x, y, -z'
'x+1/2, y+1/2, z'
'-x+1/2, y+1/2, -z'
'-x, -y, -z'
'x, -y, z'
'-x+1/2, -y+1/2, -z'
'x+1/2, -y+1/2, z'

loop_
_atom_site_label
_atom_site_fract_x
_atom_site_fract_y
_atom_site_fract_z
K1 .0758 .0 -.2548
K3 -.4194 .0 .2584
O1 -.1933 .0 -.4478
O2 .3044 .0 .0355
O7 .5 .1040 .5
N2 .5 .3505 .5
C3 .5 .1790 .5
O5 -.1936 -.1572 .3014
N1 -.0984 -.2760 .4040
C1 -.0993 -.1915 .4000
O10 .5 .1266 .0
N5 .5 .3728 .0
C6 .5 .2011 .0
O8 -.1968 -.1350 -.1891
N4 -.0994 -.2536 -.0953
C4 -.1002 -.1696 -.0951

loop_
_atom_type_symbol
C
K
O
N
